data_2101298
loop_
_publ_author_name
'Ferguson, George'
'Carrol, Christopher D.'
'Glidewell, Christopher'
'Zakaria, Choudhury, M.'
'Lough, Alan, J.'

_publ_section_title
;
 Hydrogen bonding in diphenylmethanols, <i>R</i>CPh~2~OH: structures of
 monomeric (4-biphenyl)diphenylmethanol and
 diphenyl(2-pyridyl)methanol, dimeric 1,1,3-triphenylpropyn-1-ol,
 trimeric 2-methyl-1,1-diphenylpropan-1-ol, tetrameric
 diphenyl(2-thienyl)methanol, hexameric bis(pentafluorophenyl)methanol
 (at 293 and 173 K) and polymeric diphenylmethanol
;
_journal_issue 3
_journal_name_full 'Acta Crystallographica Section B'
_journal_page_first 367
_journal_page_last 377
_journal_paper_doi 10.1107/S0108768194013984
_journal_volume 51
_journal_year 1995
_chemical_formula_moiety 'C13 H2 F10 O '
_chemical_formula_sum 'C13 H2 F10 O'
_chemical_formula_weight 364.15
_chemical_name_common Bis(pentafluorophenyl)methanol
_chemical_name_systematic
;
Bis(pentafluorophenyl)methanol
;
_space_group_IT_number 148
_symmetry_cell_setting trigonal
_symmetry_space_group_name_Hall '-R 3'
_symmetry_space_group_name_H-M 'R -3 :H'
_cell_angle_alpha 90.0
_cell_angle_beta 90.0
_cell_angle_gamma 120.0
_cell_formula_units_Z 18
_cell_length_a 26.113(3)
_cell_length_b 26.113(3)
_cell_length_c 9.788(3)
_cell_measurement_reflns_used 25
_cell_measurement_temperature 293
_cell_measurement_theta_max 12.00
_cell_measurement_theta_min 9.50
_cell_volume 5780(2)
_computing_cell_refinement 'Enraf-Nonius DETTH, CELDIM'
_computing_data_collection 'Enraf-Nonius Cad4'
_computing_data_reduction 'NRCVAX DATRD2'
_computing_molecular_graphics NRCVAX
_computing_publication_material 'NRCVAX TABLES Jan 94 and SHELXL'
_computing_structure_refinement 'NRCVAX LSTSQ and SHELXL93'
_computing_structure_solution 'NRCVAX SOLVER'
_diffrn_ambient_temperature 293
_diffrn_measurement_device 'Nonius CAD-4    '
_diffrn_measurement_method 'Theta/2theta scan b/P/b '
_diffrn_radiation_monochromator graphite
_diffrn_radiation_source 'xray tube'
_diffrn_radiation_type 'Molybdenum K\a'
_diffrn_radiation_wavelength 0.71069
_diffrn_reflns_av_R_equivalents 0.017
_diffrn_reflns_limit_h_max 33
_diffrn_reflns_limit_h_min -33
_diffrn_reflns_limit_k_max 33
_diffrn_reflns_limit_k_min 0
_diffrn_reflns_limit_l_max 12
_diffrn_reflns_limit_l_min 0
_diffrn_reflns_number 3676
_diffrn_reflns_theta_max 26.89
_diffrn_reflns_theta_min 2.00
_diffrn_standards_decay_% 12.0
_diffrn_standards_interval_time 60
_diffrn_standards_number 3
_exptl_absorpt_coefficient_mu 0.21
_exptl_absorpt_correction_T_max 1.0000
_exptl_absorpt_correction_T_min 1.0000
_exptl_absorpt_correction_type none
_exptl_crystal_colour colorless
_exptl_crystal_density_diffrn 0.000
_exptl_crystal_description rhomb
_exptl_crystal_F_000 3204
_exptl_crystal_size_max 0.35
_exptl_crystal_size_mid 0.35
_exptl_crystal_size_min 0.35
_refine_diff_density_max 0.230
_refine_diff_density_min -0.268
_refine_ls_extinction_method none
_refine_ls_goodness_of_fit_all 1.093
_refine_ls_goodness_of_fit_obs 1.443
_refine_ls_hydrogen_treatment 'C-H riding, O-H from dif map'
_refine_ls_matrix_type full
_refine_ls_number_parameters 257
_refine_ls_number_reflns 2262
_refine_ls_number_restraints 638
_refine_ls_restrained_S_all 1.001
_refine_ls_restrained_S_obs 1.175
_refine_ls_R_factor_all 0.1157
_refine_ls_R_factor_obs 0.0675
_refine_ls_shift/esd_max -0.009
_refine_ls_shift/esd_mean 0.002
_refine_ls_structure_factor_coef Fsqd
_refine_ls_weighting_scheme
;calc w = 1/[\s^2^(F~o~^2^)+(0.1371P)^2^+0.4984P] where
P = (F~o~^2^+2F~c~^2^)/3
;
_refine_ls_wR_factor_all 0.2376
_refine_ls_wR_factor_obs 0.2136
_reflns_number_observed 1214
_reflns_number_total 2262
_reflns_observed_criterion 'Inet > 2.0\s(Inet)'
_cod_data_source_file ab0331.cif
_cod_data_source_block 6a
_cod_depositor_comments
;
The following automatic conversions were performed:
'_symmetry_cell_setting' value 'Trigonal' changed to 'trigonal' according
to '/home/saulius/struct/CIF-dictionaries/cif_core.dic' dictionary named
'cif_core.dic' version 2.4.1 from 2010-06-29.

Automatic conversion script
Id: cif_fix_enum 1527 2010-12-29 10:47:43Z saulius 

The following automatic conversions were performed:

'_symmetry_cell_setting' value 'Trigonal' changed to 'trigonal'
according to /home/saulius/struct/CIF-dictionaries/cif_core.dic
dictionary named 'cif_core.dic' version 2.4.1 from 2010-06-29.

Automatic conversion script
Id: cif_fix_values 1715 2011-07-08 13:25:40Z adriana 
;
_cod_original_sg_symbol_H-M 'R -3'
_cod_original_formula_sum 'C13 H2 F10 O '
_cod_database_code 2101298

loop_
_symmetry_equiv_pos_as_xyz
x,y,z
-x,-y,-z
1/3+x,2/3+y,2/3+z
1/3-x,2/3-y,2/3-z
2/3+x,1/3+y,1/3+z
2/3-x,1/3-y,1/3-z
-y,x-y,z
y,-x+y,-z
1/3-y,2/3+x-y,2/3+z
1/3+y,2/3-x+y,2/3-z
2/3-y,1/3+x-y,1/3+z
2/3+y,1/3-x+y,1/3-z
-x+y,-x,z
x-y,x,-z
1/3-x+y,2/3-x,2/3+z
1/3+x-y,2/3+x,2/3-z
2/3-x+y,1/3-x,1/3+z
2/3+x-y,1/3+x,1/3-z

loop_
_atom_site_aniso_label
_atom_site_aniso_U_11
_atom_site_aniso_U_22
_atom_site_aniso_U_33
_atom_site_aniso_U_12
_atom_site_aniso_U_13
_atom_site_aniso_U_23
O1 0.087(2) 0.0688(15) 0.139(2) 0.0452(13) -0.049(2) -0.0282(15)
C1 0.051(2) 0.054(2) 0.100(3) 0.024(2) 0.001(2) 0.004(2)
C11 0.055(3) 0.053(2) 0.077(3) 0.029(2) 0.001(2) 0.005(2)
C12 0.068(3) 0.075(3) 0.078(3) 0.043(2) 0.009(3) 0.009(3)
C13 0.095(5) 0.092(4) 0.085(3) 0.063(4) 0.016(3) 0.005(3)
C14 0.113(4) 0.065(3) 0.070(3) 0.050(3) 0.012(3) -0.006(2)
C15 0.078(3) 0.068(3) 0.091(3) 0.031(3) 0.015(3) -0.015(2)
C16 0.069(3) 0.062(3) 0.087(3) 0.030(2) 0.015(2) -0.006(2)
F12 0.057(2) 0.118(2) 0.157(3) 0.045(2) 0.022(2) 0.006(2)
F13 0.160(3) 0.171(4) 0.145(3) 0.118(3) 0.055(3) -0.008(3)
F14 0.191(4) 0.097(2) 0.103(2) 0.082(2) -0.003(2) -0.033(2)
F15 0.082(2) 0.092(2) 0.155(3) 0.009(2) 0.000(2) -0.056(2)
F16 0.0528(15) 0.099(2) 0.175(3) 0.0199(14) 0.014(2) -0.059(2)
C21 0.052(2) 0.057(3) 0.084(4) 0.029(2) -0.013(2) -0.012(2)
C22 0.068(3) 0.062(3) 0.089(3) 0.028(2) -0.014(3) -0.007(3)
C23 0.060(3) 0.117(4) 0.092(4) 0.038(3) -0.003(3) -0.037(3)
C24 0.111(5) 0.118(5) 0.134(6) 0.076(4) -0.035(4) -0.047(4)
C25 0.111(5) 0.099(4) 0.138(6) 0.082(4) -0.048(4) -0.027(4)
C26 0.074(3) 0.082(3) 0.085(3) 0.031(3) -0.010(3) 0.000(3)
F22 0.094(2) 0.099(2) 0.117(2) 0.039(2) 0.009(2) 0.023(2)
F23 0.095(2) 0.173(3) 0.120(3) 0.052(2) 0.012(2) -0.050(2)
F24 0.174(4) 0.212(5) 0.191(4) 0.156(4) -0.032(3) -0.066(4)
F25 0.216(5) 0.165(4) 0.198(5) 0.141(4) -0.045(4) 0.014(3)
F26 0.127(3) 0.110(2) 0.103(2) 0.064(2) -0.009(2) 0.020(2)

loop_
_atom_site_label
_atom_site_fract_x
_atom_site_fract_y
_atom_site_fract_z
_atom_site_U_iso_or_equiv
_atom_site_thermal_displace_type
_atom_site_calc_flag
_atom_site_refinement_flags
_atom_site_occupancy
_atom_site_disorder_group
_atom_site_type_symbol
O1 0.21915(12) 0.63666(10) 0.1482(3) 0.0955(9) Uani d DU 1 . O
C1 0.1926(2) 0.6458(2) 0.0258(4) 0.0692(12) Uani d PDU 0.779(3) 1 C
C11 0.1644(2) 0.5889(2) -0.0573(6) 0.0610(13) Uani d PDU 0.779(3) 1 C
C12 0.2015(2) 0.5758(2) -0.1286(6) 0.0701(12) Uani d PDU 0.779(3) 1 C
C13 0.1833(2) 0.5284(2) -0.2101(5) 0.0832(14) Uani d PDU 0.779(3) 1 C
C14 0.1241(2) 0.4895(2) -0.2251(5) 0.0804(13) Uani d PDU 0.779(3) 1 C
C15 0.0843(2) 0.5003(2) -0.1547(5) 0.0814(14) Uani d PDU 0.779(3) 1 C
C16 0.1060(2) 0.5495(2) -0.0718(4) 0.0735(14) Uani d PDU 0.779(3) 1 C
F12 0.26015(12) 0.61318(15) -0.1195(4) 0.1102(11) Uani d PDU 0.779(3) 1 F
F13 0.2210(2) 0.5180(2) -0.2796(4) 0.1429(15) Uani d PDU 0.779(3) 1 F
F14 0.1035(2) 0.44255(14) -0.3060(3) 0.1259(13) Uani d PDU 0.779(3) 1 F
F15 0.02654(13) 0.46290(14) -0.1679(4) 0.1246(13) Uani d PDU 0.779(3) 1 F
F16 0.06412(11) 0.5557(2) -0.0065(4) 0.1170(13) Uani d PDU 0.779(3) 1 F
C21 0.1514(2) 0.6677(2) 0.0687(4) 0.064(2) Uani d PDU 0.779(3) 1 C
C22 0.1156(2) 0.6482(2) 0.1826(5) 0.0752(12) Uani d PDU 0.779(3) 1 C
C23 0.0803(2) 0.6695(2) 0.2225(5) 0.092(2) Uani d PDU 0.779(3) 1 C
C24 0.0811(3) 0.7135(3) 0.1447(7) 0.113(3) Uani d PDU 0.779(3) 1 C
C25 0.1160(3) 0.7366(3) 0.0314(6) 0.103(2) Uani d PDU 0.779(3) 1 C
C26 0.1501(2) 0.7122(2) -0.0016(5) 0.0838(14) Uani d PDU 0.779(3) 1 C
F22 0.11274(14) 0.60407(13) 0.2572(3) 0.1073(10) Uani d PDU 0.779(3) 1 F
F23 0.04573(15) 0.6494(2) 0.3314(4) 0.1359(15) Uani d PDU 0.779(3) 1 F
F24 0.0474(2) 0.7372(3) 0.1776(5) 0.166(2) Uani d PDU 0.779(3) 1 F
F25 0.1168(3) 0.7815(2) -0.0365(6) 0.172(2) Uani d PDU 0.779(3) 1 F
F26 0.1847(2) 0.73558(15) -0.1125(3) 0.1113(11) Uani d PDU 0.779(3) 1 F
C1B 0.1595(4) 0.6131(4) 0.0948(9) 0.054(3) Uiso d PDU 0.221(3) 2 C
C11B 0.1607(3) 0.5776(3) -0.0283(6) 0.054(6) Uiso d PGDU 0.221(3) 2 C
C12B 0.2129(2) 0.5872(2) -0.0864(6) 0.064(6) Uiso d PGDU 0.221(3) 2 C
C13B 0.2121(2) 0.5524(3) -0.1945(5) 0.076(6) Uiso d PGDU 0.221(3) 2 C
C14B 0.1590(3) 0.5079(3) -0.2446(5) 0.063(6) Uiso d PGDU 0.221(3) 2 C
C15B 0.1068(2) 0.4983(2) -0.1865(6) 0.054(5) Uiso d PGDU 0.221(3) 2 C
C16B 0.1076(2) 0.5332(3) -0.0784(6) 0.068(7) Uiso d PGDU 0.221(3) 2 C
F12B 0.2648(3) 0.6307(3) -0.0374(8) 0.095(4) Uiso d PGDU 0.221(3) 2 F
F13B 0.2631(3) 0.5618(4) -0.2513(7) 0.111(4) Uiso d PGDU 0.221(3) 2 F
F14B 0.1581(4) 0.4739(3) -0.3503(7) 0.121(4) Uiso d PGDU 0.221(3) 2 F
F15B 0.0548(3) 0.4549(3) -0.2355(8) 0.119(4) Uiso d PGDU 0.221(3) 2 F
F16B 0.0566(3) 0.5238(4) -0.0216(8) 0.103(4) Uiso d PGDU 0.221(3) 2 F
C21B 0.1440(3) 0.6619(3) 0.0709(6) 0.067(9) Uiso d PGDU 0.221(3) 2 C
C22B 0.1037(3) 0.6661(3) 0.1552(7) 0.076(5) Uiso d PGDU 0.221(3) 2 C
C23B 0.0898(4) 0.7098(4) 0.1322(8) 0.113(9) Uiso d PGDU 0.221(3) 2 C
C24B 0.1162(4) 0.7492(3) 0.0251(8) 0.126(10) Uiso d PGDU 0.221(3) 2 C
C25B 0.1565(3) 0.7451(3) -0.0592(7) 0.107(6) Uiso d PGDU 0.221(3) 2 C
C26B 0.1704(2) 0.7014(2) -0.0362(6) 0.076(5) Uiso d PGDU 0.221(3) 2 C
F22B 0.0779(4) 0.6275(4) 0.2600(8) 0.113(4) Uiso d PGDU 0.221(3) 2 F
F23B 0.0504(5) 0.7139(5) 0.2146(11) 0.161(9) Uiso d PGDU 0.221(3) 2 F
F24B 0.1027(5) 0.7920(4) 0.0027(12) 0.230(15) Uiso d PGDU 0.221(3) 2 F
F25B 0.1823(4) 0.7837(3) -0.1640(8) 0.117(4) Uiso d PGDU 0.221(3) 2 F
F26B 0.2098(3) 0.6973(3) -0.1186(7) 0.085(3) Uiso d PGDU 0.221(3) 2 F
HO1 0.2406 0.6773 0.1714 0.097 Uiso d . 1 . H
H1 0.2232 0.6758 -0.0280 0.060 Uiso d P 0.779(3) 1 H
H1B 0.1322 0.5860 0.1592 0.09(5) Uiso d P 0.221(3) 2 H

loop_
_atom_type_symbol
_atom_type_description
_atom_type_scat_dispersion_real
_atom_type_scat_dispersion_imag
_atom_type_scat_source
C C 0.0033 0.0016 'International Tables Vol C Tables 4.2.6.8 and 6.1.1.4'
H H 0.0000 0.0000 'International Tables Vol C Tables 4.2.6.8 and 6.1.1.4'
F F 0.0171 0.0103 'International Tables Vol C Tables 4.2.6.8 and 6.1.1.4'
O O 0.0106 0.0060 'International Tables Vol C Tables 4.2.6.8 and 6.1.1.4'

loop_
_geom_angle_atom_site_label_1
_geom_angle_atom_site_label_2
_geom_angle_atom_site_label_3
_geom_angle
_geom_angle_publ_flag
C1 O1 HO1 95 yes
C1B O1 HO1 118 no
O1 C1 C11 108.4(3) yes
O1 C1 C21 108.7(3) yes
C21 C1 C11 115.6(3) no
O1 C1 H1 108 no
C21 C1 H1 108 no
C11 C1 H1 108 no
C16 C11 C12 115.1(4) no
C16 C11 C1 127.5(4) no
C12 C11 C1 117.4(4) no
C13 C12 F12 117.3(4) no
C13 C12 C11 124.3(4) no
F12 C12 C11 118.4(5) no
C12 C13 F13 122.2(5) no
C12 C13 C14 119.7(4) no
F13 C13 C14 118.0(5) no
F14 C14 C13 122.3(4) no
F14 C14 C15 119.1(4) no
C13 C14 C15 118.6(4) no
F15 C15 C16 121.8(4) no
F15 C15 C14 119.4(4) no
C16 C15 C14 118.8(4) no
F16 C16 C11 122.2(4) no
F16 C16 C15 114.4(4) no
C11 C16 C15 123.4(4) no
C26 C21 C22 114.9(4) no
C26 C21 C1 120.6(4) no
C22 C21 C1 124.4(4) no
F22 C22 C23 116.2(4) no
F22 C22 C21 119.8(4) no
C23 C22 C21 123.9(4) no
F23 C23 C22 122.7(5) no
F23 C23 C24 120.1(5) no
C22 C23 C24 117.2(5) no
F24 C24 C25 115.8(6) no
F24 C24 C23 120.9(6) no
C25 C24 C23 123.3(5) no
F25 C25 C26 124.1(6) no
F25 C25 C24 120.3(6) no
C26 C25 C24 115.5(5) no
F26 C26 C21 119.5(4) no
F26 C26 C25 115.2(5) no
C21 C26 C25 125.3(5) no
O1 C1B C11B 101.3(5) no
O1 C1B C21B 112.0(6) no
C11B C1B C21B 118.4(6) no
O1 C1B H1B 109 no
C11B C1B H1B 109 no
C21B C1B H1B 107 no
C16B C11B C12B 119.5 no
C16B C11B C1B 118.2(4) no
C12B C11B C1B 122.2(4) no
F12B C12B C11B 119.5 no
F12B C12B C13B 120.2 no
C11B C12B C13B 120.3 no
F13B C13B C14B 119.6 no
F13B C13B C12B 120.3 no
C14B C13B C12B 120.2 no
F14B C14B C13B 120.2 no
F14B C14B C15B 120.3 no
C13B C14B C15B 119.5 no
F15B C15B C14B 119.5 no
F15B C15B C16B 120.2 no
C14B C15B C16B 120.3 no
F16B C16B C11B 119.5 no
F16B C16B C15B 120.3 no
C11B C16B C15B 120.2 no
C22B C21B C26B 120.5 no
C22B C21B C1B 120.1(5) no
C26B C21B C1B 119.5(5) no
F22B C22B C23B 120.0 no
F22B C22B C21B 120.4 no
C23B C22B C21B 119.6 no
F23B C23B C22B 119.6 no
F23B C23B C24B 120.5 no
C22B C23B C24B 119.9 no
F24B C24B C25B 119.6 no
F24B C24B C23B 119.9 no
C25B C24B C23B 120.5 no
F25B C25B C26B 120.0 no
F25B C25B C24B 120.4 no
C26B C25B C24B 119.6 no
F26B C26B C25B 119.6 no
F26B C26B C21B 120.5 no
C25B C26B C21B 119.9 no

loop_
_geom_bond_atom_site_label_1
_geom_bond_atom_site_label_2
_geom_bond_distance
_geom_bond_publ_flag
C1 O1 1.462(4) yes
O1 C1B 1.456(7) no
O1 HO1 0.94 no
C1 C11 1.522(5) yes
C1 C21 1.508(5) yes
C11 C16 1.356(5) no
C11 C12 1.369(5) no
C12 C13 1.343(6) no
C12 F12 1.345(5) no
C13 F13 1.333(4) no
C13 C14 1.369(6) no
C14 F14 1.327(4) no
C14 C15 1.387(6) no
C15 F15 1.332(5) no
C15 C16 1.378(5) no
C16 F16 1.345(5) no
C21 C26 1.367(5) no
C21 C22 1.379(6) no
C22 F22 1.333(5) no
C22 C23 1.351(6) no
C23 F23 1.323(5) no
C23 C24 1.370(6) no
C24 F24 1.344(6) no
C24 C25 1.3689(10) no
C25 F25 1.338(6) no
C25 C26 1.367(6) no
C26 F26 1.348(5) no
C1B C11B 1.530(7) no
C1B C21B 1.537(7) no
C11B C16B 1.38 no
C11B C12B 1.38 no
C12B F12B 1.35 no
C12B C13B 1.39 no
C13B F13B 1.35 no
C13B C14B 1.38 no
C14B F14B 1.36 no
C14B C15B 1.38 no
C15B F15B 1.35 no
C15B C16B 1.39 no
C16B F16B 1.35 no
C21B C22B 1.38 no
C21B C26B 1.39 no
C22B F22B 1.36 no
C22B C23B 1.38 no
C23B F23B 1.35 no
C23B C24B 1.39 no
C24B F24B 1.35 no
C24B C25B 1.38 no
C25B F25B 1.36 no
C25B C26B 1.38 no
C26B F26B 1.35 no

loop_
_geom_contact_atom_site_label_1
_geom_contact_atom_site_label_2
_geom_contact_distance
_geom_contact_site_symmetry_2
_geom_contact_publ_flag
O1 O1 2.702(4) 18_555 yes
O1 O1 2.702(4) 12_455 yes
HO1 O1 1.80 12_455 yes

loop_
_geom_torsion_atom_site_label_1
_geom_torsion_atom_site_label_2
_geom_torsion_atom_site_label_3
_geom_torsion_atom_site_label_4
_geom_torsion
_geom_torsion_publ_flag
C1B O1 C1 C21 60.5(5) no
C1B O1 C1 C11 -65.8(5) no
O1 C1 C11 C16 106.6(6) no
C21 C1 C11 C16 -15.6(8) no
O1 C1 C11 C12 -74.8(6) no
C21 C1 C11 C12 163.0(5) no
C16 C11 C12 C13 1.1(9) no
C1 C11 C12 C13 -177.6(5) no
C16 C11 C12 F12 179.7(5) no
C1 C11 C12 F12 1.0(8) no
F12 C12 C13 F13 0.1(7) no
C11 C12 C13 F13 178.7(5) no
F12 C12 C13 C14 -178.8(4) no
C11 C12 C13 C14 -0.2(8) no
C12 C13 C14 F14 178.8(4) no
F13 C13 C14 F14 -0.2(7) no
C12 C13 C14 C15 -0.2(7) no
F13 C13 C14 C15 -179.2(4) no
F14 C14 C15 F15 1.0(7) no
C13 C14 C15 F15 -179.9(5) no
F14 C14 C15 C16 -179.4(4) no
C13 C14 C15 C16 -0.4(7) no
C12 C11 C16 F16 178.9(5) no
C1 C11 C16 F16 -2.5(9) no
C12 C11 C16 C15 -1.7(9) no
C1 C11 C16 C15 176.9(5) no
F15 C15 C16 F16 0.4(7) no
C14 C15 C16 F16 -179.2(4) no
F15 C15 C16 C11 -179.1(5) no
C14 C15 C16 C11 1.4(8) no
O1 C1 C21 C26 137.9(4) no
C11 C1 C21 C26 -100.1(5) no
O1 C1 C21 C22 -38.2(6) no
C11 C1 C21 C22 83.8(6) no
C26 C21 C22 F22 178.7(4) no
C1 C21 C22 F22 -5.0(7) no
C26 C21 C22 C23 1.5(7) no
C1 C21 C22 C23 177.8(4) no
F22 C22 C23 F23 1.8(7) no
C21 C22 C23 F23 179.1(4) no
F22 C22 C23 C24 -177.9(5) no
C21 C22 C23 C24 -0.7(8) no
F23 C23 C24 F24 0.4(8) no
C22 C23 C24 F24 -179.8(4) no
F23 C23 C24 C25 179.6(5) no
C22 C23 C24 C25 -0.6(9) no
F24 C24 C25 F25 2.4(8) no
C23 C24 C25 F25 -176.8(5) no
F24 C24 C25 C26 -179.9(5) no
C23 C24 C25 C26 0.9(9) no
C22 C21 C26 F26 178.3(4) no
C1 C21 C26 F26 1.8(7) no
C22 C21 C26 C25 -1.2(7) no
C1 C21 C26 C25 -177.7(5) no
F25 C25 C26 F26 -1.8(8) no
C24 C25 C26 F26 -179.4(5) no
F25 C25 C26 C21 177.7(5) no
C24 C25 C26 C21 0.1(8) no
C1 O1 C1B C11B 68.5(5) no
C1 O1 C1B C21B -58.7(6) no
O1 C1B C11B C16B 158.4(4) no
C21B C1B C11B C16B -78.7(7) no
O1 C1B C11B C12B -18.9(7) no
C21B C1B C11B C12B 103.9(6) no
C16B C11B C12B F12B 180.0 no
C1B C11B C12B F12B -2.7(5) no
C16B C11B C12B C13B 0.0 no
C1B C11B C12B C13B 177.3(5) no
F12B C12B C13B F13B 0.0 no
C11B C12B C13B F13B 180.0 no
F12B C12B C13B C14B -180.0 no
C11B C12B C13B C14B 0.0 no
F13B C13B C14B F14B 0.0 no
C12B C13B C14B F14B 180.0 no
F13B C13B C14B C15B -180.0 no
C12B C13B C14B C15B 0.0 no
F14B C14B C15B F15B 0.0 no
C13B C14B C15B F15B -180.0 no
F14B C14B C15B C16B 180.0 no
C13B C14B C15B C16B 0.0 no
C12B C11B C16B F16B 180.0 no
C1B C11B C16B F16B 2.6(5) no
C12B C11B C16B C15B 0.0 no
C1B C11B C16B C15B -177.4(5) no
F15B C15B C16B F16B 0.0 no
C14B C15B C16B F16B -180.0 no
F15B C15B C16B C11B -180.0 no
C14B C15B C16B C11B 0.0 no
O1 C1B C21B C22B -108.9(6) no
C11B C1B C21B C22B 133.7(6) no
O1 C1B C21B C26B 71.5(7) no
C11B C1B C21B C26B -45.8(8) no
C26B C21B C22B F22B -180.0 no
C1B C21B C22B F22B 0.5(5) no
C26B C21B C22B C23B 0.0 no
C1B C21B C22B C23B -179.5(5) no
F22B C22B C23B F23B 0.0 no
C21B C22B C23B F23B -180.0 no
F22B C22B C23B C24B 180.0 no
C21B C22B C23B C24B 0.0 no
F23B C23B C24B F24B 0.0 no
C22B C23B C24B F24B 180.0 no
F23B C23B C24B C25B 180.0 no
C22B C23B C24B C25B 0.0 no
F24B C24B C25B F25B 0.0 no
C23B C24B C25B F25B 180.0 no
F24B C24B C25B C26B 180.0 no
C23B C24B C25B C26B 0.0 no
F25B C25B C26B F26B 0.0 no
C24B C25B C26B F26B 180.0 no
F25B C25B C26B C21B -180.0 no
C24B C25B C26B C21B 0.0 no
C22B C21B C26B F26B -180.0 no
C1B C21B C26B F26B -0.5(5) no
C22B C21B C26B C25B 0.0 no
C1B C21B C26B C25B 179.5(5) no
C11 C1 O1 HO1 167 no
